data_4066560
loop_
_publ_author_name
'Ho, Hung-An'
'Dunne, James F.'
'Ellern, Arkady'
'Sadow, Aaron D.'

_publ_section_title
;
 Reactions of Tris(oxazolinyl)phenylborato Rhodium(I) with C&#x2212;X (X =
 Cl, Br, OTf) Bonds: Stereoselective Intermolecular Oxidative Addition
;
_journal_issue 18
_journal_name_full Organometallics
_journal_page_first 4105
_journal_paper_doi 10.1021/om100515u
_journal_volume 29
_journal_year 2010
_chemical_formula_moiety '(C24 H32 B N3 O5 Rh), (C F3 O3 S), 0.5(C H2 Cl2)'
_chemical_formula_sum 'C25.25 H33 B Cl0.5 F3 N3 O8 Rh S'
_chemical_formula_weight 727.05
_space_group_IT_number 14
_symmetry_cell_setting monoclinic
_symmetry_space_group_name_Hall '-P 2ybc'
_symmetry_space_group_name_H-M 'P 1 21/c 1'
_atom_sites_solution_hydrogens geom
_atom_sites_solution_primary direct
_atom_sites_solution_secondary difmap
_audit_creation_method 'APEX2 v2009.11-0'
_cell_angle_alpha 90
_cell_angle_beta 103.6510(10)
_cell_angle_gamma 90
_cell_formula_units_Z 4
_cell_length_a 16.0976(7)
_cell_length_b 9.3701(4)
_cell_length_c 21.0690(9)
_cell_measurement_temperature 153.(2)
_cell_volume 3088.2(2)
_computing_cell_refinement 'SAINT V7.66A (Bruker AXS, 2009)'
_computing_data_collection 'APEX2 Suite (Bruker AXS, 2009)'
_computing_data_reduction 'SAINT V7.66A (Bruker AXS, 2009)'
_computing_molecular_graphics 'XSHELL (Bruker AXS, 2007)'
_computing_publication_material 'APEX2 Suite (Bruker AXS, 2009)'
_computing_structure_refinement 'SHELXL-97 (Sheldrick, 2008)'
_computing_structure_solution 'SHELXS-97 (Sheldrick, 2008)'
_diffrn_ambient_temperature 153.(2)
_diffrn_measured_fraction_theta_full 0.959
_diffrn_measured_fraction_theta_max 0.959
_diffrn_measurement_device_type ' BRUKER APEX2 CCD Diffractometer'
_diffrn_measurement_method '\w scan'
_diffrn_radiation_monochromator graphite
_diffrn_radiation_type MoK\a
_diffrn_radiation_wavelength 0.71073
_diffrn_reflns_av_R_equivalents 0.0258
_diffrn_reflns_av_sigmaI/netI 0.0239
_diffrn_reflns_limit_h_max 22
_diffrn_reflns_limit_h_min -22
_diffrn_reflns_limit_k_max 13
_diffrn_reflns_limit_k_min -13
_diffrn_reflns_limit_l_max 30
_diffrn_reflns_limit_l_min -30
_diffrn_reflns_number 33882
_diffrn_reflns_theta_full 30.58
_diffrn_reflns_theta_max 30.58
_diffrn_reflns_theta_min 2.61
_exptl_absorpt_coefficient_mu 0.732
_exptl_absorpt_correction_T_max 0.86
_exptl_absorpt_correction_T_min 0.84
_exptl_absorpt_correction_type multi-scan
_exptl_absorpt_process_details
;
;
_exptl_crystal_colour colourless
_exptl_crystal_density_diffrn 1.564
_exptl_crystal_density_method 'not measured'
_exptl_crystal_description block
_exptl_crystal_F_000 1484
_exptl_crystal_size_max 0.24
_exptl_crystal_size_mid 0.24
_exptl_crystal_size_min 0.22
_refine_diff_density_max 1.686
_refine_diff_density_min -1.049
_refine_ls_extinction_method none
_refine_ls_goodness_of_fit_ref 1.071
_refine_ls_hydrogen_treatment constr
_refine_ls_matrix_type full
_refine_ls_number_parameters 405
_refine_ls_number_reflns 9101
_refine_ls_number_restraints 0
_refine_ls_restrained_S_all 1.071
_refine_ls_R_factor_all 0.0473
_refine_ls_R_factor_gt 0.0413
_refine_ls_shift/su_max 0.001
_refine_ls_shift/su_mean 0.000
_refine_ls_structure_factor_coef Fsqd
_refine_ls_weighting_details 'calc w=1/[\s^2^(Fo^2^)+(0.0598P)^2^+4.6286P] where P=(Fo^2^+2Fc^2^)/3'
_refine_ls_weighting_scheme calc
_refine_ls_wR_factor_gt 0.1139
_refine_ls_wR_factor_ref 0.1185
_reflns_number_gt 7986
_reflns_number_total 9101
_reflns_threshold_expression >2sigma(I)
_cod_data_source_file om100515u_si_002.cif
_cod_data_source_block ToMMeRh(CO)2OTf
_cod_original_formula_sum 'C25.25 H33 B Cl0.50 F3 N3 O8 Rh S'
_cod_database_code 4066560

loop_
_symmetry_equiv_pos_as_xyz
'x, y, z'
'-x, y+1/2, -z+1/2'
'-x, -y, -z'
'x, -y-1/2, z-1/2'

loop_
_atom_site_type_symbol
_atom_site_label
_atom_site_fract_x
_atom_site_fract_y
_atom_site_fract_z
_atom_site_U_iso_or_equiv
_atom_site_adp_type
_atom_site_calc_flag
_atom_site_refinement_flags
_atom_site_occupancy
Rh Rh1 0.219891(11) 0.40266(2) 0.474548(8) 0.02191(6) Uani d . 1
S S1 0.18084(4) 0.75770(8) 0.70110(3) 0.03004(13) Uani d . 1
B B1 0.33264(14) 0.2441(2) 0.37958(11) 0.0170(4) Uani d . 1
C C1 0.3755(2) 0.6423(2) 0.36600(12) 0.0308(5) Uani d . 1
H H1A 0.3381 0.6842 0.3263 0.037 Uiso calc R 1
H H1B 0.43 0.6961 0.3769 0.037 Uiso calc R 1
C C2 0.33187(17) 0.6451(2) 0.42279(12) 0.0273(5) Uani d . 1
C C3 0.3946(2) 0.6667(2) 0.48906(13) 0.0415(7) Uani d . 1
H H3A 0.3648 0.6516 0.5241 0.062 Uiso calc R 1
H H3B 0.4174 0.764 0.4918 0.062 Uiso calc R 1
H H3C 0.4416 0.5981 0.4938 0.062 Uiso calc R 1
C C4 0.2612(2) 0.7562(2) 0.41184(17) 0.0430(7) Uani d . 1
H H4A 0.2167 0.7307 0.3731 0.064 Uiso calc R 1
H H4B 0.2849 0.85 0.4053 0.064 Uiso calc R 1
H H4C 0.2364 0.7597 0.4501 0.064 Uiso calc R 1
C C5 0.33934(13) 0.4179(2) 0.38641(10) 0.0187(4) Uani d . 1
C C6 0.42123(16) 0.0855(2) 0.54751(11) 0.0255(5) Uani d . 1
H H6A 0.4761 0.1302 0.5697 0.031 Uiso calc R 1
H H6B 0.421 -0.0148 0.5623 0.031 Uiso calc R 1
C C7 0.34538(13) 0.1683(2) 0.56203(10) 0.0221(4) Uani d . 1
C C8 0.2793(2) 0.0640(4) 0.57583(16) 0.0401(7) Uani d . 1
H H8A 0.2298 0.1171 0.5829 0.06 Uiso calc R 1
H H8B 0.3045 0.0082 0.615 0.06 Uiso calc R 1
H H8C 0.261 -0.0004 0.5385 0.06 Uiso calc R 1
C C9 0.3726(2) 0.2775(2) 0.61619(12) 0.0355(5) Uani d . 1
H H9A 0.4145 0.3428 0.605 0.053 Uiso calc R 1
H H9B 0.3984 0.2284 0.6572 0.053 Uiso calc R 1
H H9C 0.3226 0.3317 0.6214 0.053 Uiso calc R 1
C C10 0.34847(12) 0.1915(2) 0.45479(10) 0.0177(4) Uani d . 1
C C11 0.10093(14) 0.1156(2) 0.32232(12) 0.0263(5) Uani d . 1
H H11A 0.0524 0.1267 0.3433 0.032 Uiso calc R 1
H H11B 0.0978 0.0199 0.3019 0.032 Uiso calc R 1
C C12 0.09997(13) 0.2323(2) 0.27197(11) 0.0215(4) Uani d . 1
C C13 0.05869(16) 0.3698(2) 0.28793(13) 0.0307(5) Uani d . 1
H H13A 0.0825 0.3952 0.3337 0.046 Uiso calc R 1
H H13B -0.0032 0.3559 0.2807 0.046 Uiso calc R 1
H H13C 0.0702 0.4467 0.2597 0.046 Uiso calc R 1
C C14 0.0616(2) 0.1845(2) 0.20262(12) 0.0342(5) Uani d . 1
H H14A 0.065 0.2626 0.1724 0.051 Uiso calc R 1
H H14B 0.0016 0.1581 0.1983 0.051 Uiso calc R 1
H H14C 0.0933 0.1019 0.1922 0.051 Uiso calc R 1
C C15 0.23242(17) 0.3373(2) 0.23920(12) 0.0332(5) Uani d . 1
H H15A 0.2923 0.3587 0.2599 0.05 Uiso calc R 1
H H15B 0.2009 0.4266 0.2273 0.05 Uiso calc R 1
H H15C 0.2297 0.2801 0.1998 0.05 Uiso calc R 1
C C16 0.23401(12) 0.2120(2) 0.34193(10) 0.0169(4) Uani d . 1
C C17 0.37004(17) 0.0463(2) 0.30326(12) 0.0287(5) Uani d . 1
H H17 0.3139 0.0108 0.2997 0.034 Uiso calc R 1
C C18 0.4240(2) -0.0242(2) 0.27088(13) 0.0399(7) Uani d . 1
H H18 0.4045 -0.107 0.2458 0.048 Uiso calc R 1
C C19 0.5056(2) 0.0255(2) 0.27501(13) 0.0387(7) Uani d . 1
H H19 0.5422 -0.022 0.2524 0.046 Uiso calc R 1
C C20 0.53401(17) 0.1451(2) 0.31243(13) 0.0345(5) Uani d . 1
H H20 0.5905 0.1793 0.316 0.041 Uiso calc R 1
C C21 0.47966(14) 0.2158(2) 0.34503(12) 0.0252(4) Uani d . 1
H H21 0.4999 0.2979 0.3705 0.03 Uiso calc R 1
C C22 0.39666(12) 0.1687(2) 0.34105(10) 0.0184(4) Uani d . 1
C C23 0.1469(2) 0.3213(4) 0.52070(16) 0.0426(7) Uani d . 1
C C24 0.13512(17) 0.5408(2) 0.45117(12) 0.0320(5) Uani d . 1
C C25 0.1741(2) 0.6663(5) 0.6253(2) 0.0604(10) Uani d . 1
C C26 0.0343(8) 0.9394(15) 0.5306(5) 0.042(3) Uani d P 0.25
Cl Cl1 0.06475(13) 0.9705(2) 0.46299(11) 0.0623(5) Uani d P 0.5
F F1 0.0946(2) 0.6115(2) 0.60198(12) 0.0880(11) Uani d . 1
F F2 0.2321(2) 0.5585(4) 0.6355(2) 0.1117(13) Uani d . 1
F F3 0.1891(2) 0.7456(2) 0.57862(12) 0.0900(10) Uani d . 1
N N1 0.29986(12) 0.4943(2) 0.42098(9) 0.0206(2) Uani d . 1
N N2 0.31195(12) 0.2423(2) 0.49817(9) 0.0196(2) Uani d . 1
N N3 0.19437(12) 0.2576(2) 0.28459(9) 0.0195(2) Uani d . 1
O O2 0.40903(11) 0.09233(17) 0.47687(8) 0.0211(2) Uani d . 1
O O1 0.39095(11) 0.49114(18) 0.35630(8) 0.0250(2) Uani d . 1
O O3 0.18337(10) 0.13560(18) 0.37029(8) 0.0224(2) Uani d . 1
O O4 0.0988(2) 0.2790(4) 0.54711(17) 0.0744(10) Uani d . 1
O O5 0.07947(14) 0.6176(2) 0.43782(12) 0.0477(5) Uani d . 1
O O6 0.11155(17) 0.8592(2) 0.6862(2) 0.0768(10) Uani d . 1
O O7 0.16909(18) 0.6484(4) 0.74428(12) 0.0624(8) Uani d . 1
O O8 0.26407(12) 0.8219(2) 0.71254(11) 0.0405(5) Uani d . 1

loop_
_atom_site_aniso_label
_atom_site_aniso_U_11
_atom_site_aniso_U_22
_atom_site_aniso_U_33
_atom_site_aniso_U_12
_atom_site_aniso_U_13
_atom_site_aniso_U_23
Rh1 0.02047(10) 0.02814(10) 0.01799(9) 0.00746(6) 0.00629(6) -0.00157(6)
S1 0.0245(2) 0.0377(2) 0.0279(2) -0.0042(2) 0.0061(2) -0.0045(2)
B1 0.0172(10) 0.0190(10) 0.0156(9) 0.0017(8) 0.0055(8) 0.0003(8)
C1 0.0414(14) 0.0189(10) 0.0325(13) -0.0054(10) 0.0097(11) -0.0013(9)
C2 0.0360(13) 0.0182(10) 0.0260(11) -0.0001(9) 0.0036(9) -0.0048(8)
C3 0.0534(18) 0.0361(15) 0.0306(14) -0.0099(13) 0.0010(11) -0.0115(11)
C4 0.059(2) 0.0241(11) 0.0477(17) 0.0130(11) 0.0166(15) 0.0025(11)
C5 0.0182(9) 0.0207(10) 0.0165(9) 0.0001(7) 0.0029(7) -0.0001(7)
C6 0.0291(11) 0.0293(11) 0.0181(10) 0.0091(9) 0.0057(8) 0.0035(8)
C7 0.0233(10) 0.0271(11) 0.0160(9) 0.0035(8) 0.0049(8) 0.0021(8)
C8 0.0349(14) 0.0465(16) 0.0404(15) -0.0020(11) 0.0121(11) 0.0165(13)
C9 0.0394(14) 0.0397(14) 0.0234(11) 0.0120(11) -0.0007(10) -0.0075(10)
C10 0.0163(9) 0.0185(9) 0.0183(9) -0.0001(7) 0.0041(7) -0.0001(7)
C11 0.0199(10) 0.0305(11) 0.0259(11) -0.0074(8) 0.0002(8) 0.0037(9)
C12 0.0179(9) 0.0244(10) 0.0208(10) -0.0013(8) 0.0017(7) -0.0011(8)
C13 0.0224(11) 0.0324(11) 0.0368(13) 0.0069(9) 0.0058(10) -0.0017(10)
C14 0.0378(14) 0.0363(14) 0.0233(11) -0.0061(11) -0.0030(10) -0.0035(10)
C15 0.0281(11) 0.0483(16) 0.0239(11) -0.0020(11) 0.0077(9) 0.0133(11)
C16 0.0185(9) 0.0165(9) 0.0172(9) 0.0005(7) 0.0071(7) -0.0013(7)
C17 0.0286(11) 0.0287(11) 0.0298(11) 0.0039(9) 0.0089(9) -0.0080(10)
C18 0.0468(16) 0.0402(15) 0.0341(14) 0.0174(13) 0.0122(11) -0.0094(11)
C19 0.0470(16) 0.0450(16) 0.0315(13) 0.0262(13) 0.0237(11) 0.0119(11)
C20 0.0256(11) 0.0422(14) 0.0419(14) 0.0135(11) 0.0202(11) 0.0219(11)
C21 0.0203(10) 0.0275(11) 0.0290(11) 0.0041(8) 0.0082(8) 0.0076(9)
C22 0.0185(9) 0.0216(10) 0.0163(9) 0.0040(7) 0.0066(7) 0.0023(7)
C23 0.0334(14) 0.0539(18) 0.0469(17) 0.0174(13) 0.0225(13) 0.0118(14)
C24 0.0297(11) 0.0405(14) 0.0249(11) 0.0106(11) 0.0048(9) -0.0064(10)
C25 0.081(3) 0.055(2) 0.048(2) -0.019(2) 0.023(2) -0.0107(17)
C26 0.036(6) 0.054(7) 0.037(6) -0.001(5) 0.008(5) 0.023(5)
Cl1 0.0680(11) 0.0559(11) 0.0633(11) 0.0033(9) 0.0164(9) 0.0096(9)
F1 0.120(2) 0.101(2) 0.0377(11) -0.071(2) 0.0066(13) -0.0145(11)
F2 0.121(3) 0.088(2) 0.129(3) 0.029(2) 0.037(2) -0.048(2)
F3 0.137(3) 0.103(2) 0.0403(11) -0.052(2) 0.0405(15) -0.0125(13)
N1 0.0228(9) 0.0186(8) 0.0199(8) 0.0020(7) 0.0040(7) -0.0014(7)
N2 0.0199(8) 0.0236(9) 0.0157(8) 0.0034(7) 0.0052(5) 0.0014(5)
N3 0.0171(8) 0.0239(9) 0.0181(8) 0.0006(5) 0.0053(5) 0.0015(7)
O2 0.0227(7) 0.0233(8) 0.0181(7) 0.0060(5) 0.0063(5) 0.0020(5)
O1 0.0296(8) 0.0207(7) 0.0272(8) -0.0031(5) 0.0112(7) 0.0001(5)
O3 0.0199(7) 0.0260(8) 0.0207(7) -0.0048(5) 0.0034(5) 0.0037(5)
O4 0.0537(16) 0.091(2) 0.097(2) 0.0236(15) 0.0551(17) 0.036(2)
O5 0.0389(11) 0.0558(14) 0.0441(11) 0.0265(10) 0.0007(10) -0.0055(10)
O6 0.0345(13) 0.0511(15) 0.140(3) 0.0030(11) 0.0105(16) -0.0324(18)
O7 0.0558(16) 0.082(2) 0.0455(14) -0.0213(15) 0.0039(11) 0.0165(14)
O8 0.0238(9) 0.0481(11) 0.0499(11) -0.0078(8) 0.0092(8) -0.0064(10)

loop_
_atom_type_symbol
_atom_type_description
_atom_type_scat_dispersion_real
_atom_type_scat_dispersion_imag
_atom_type_scat_source
C C 0.0033 0.0016 'International Tables Vol C Tables 4.2.6.8 and 6.1.1.4'
H H 0.0000 0.0000 'International Tables Vol C Tables 4.2.6.8 and 6.1.1.4'
N N 0.0061 0.0033 'International Tables Vol C Tables 4.2.6.8 and 6.1.1.4'
O O 0.0106 0.0060 'International Tables Vol C Tables 4.2.6.8 and 6.1.1.4'
B B 0.0013 0.0007 'International Tables Vol C Tables 4.2.6.8 and 6.1.1.4'
F F 0.0171 0.0103 'International Tables Vol C Tables 4.2.6.8 and 6.1.1.4'
S S 0.1246 0.1234 'International Tables Vol C Tables 4.2.6.8 and 6.1.1.4'
Rh Rh -1.1178 0.9187 'International Tables Vol C Tables 4.2.6.8 and 6.1.1.4'
Cl Cl 0.1484 0.1585 'International Tables Vol C Tables 4.2.6.8 and 6.1.1.4'

loop_
_geom_angle_atom_site_label_1
_geom_angle_atom_site_label_2
_geom_angle_atom_site_label_3
_geom_angle_site_symmetry_1
_geom_angle_site_symmetry_3
_geom_angle
C23 Rh1 C24 . . 84.79(13)
C23 Rh1 N2 . . 94.64(11)
C24 Rh1 N2 . . 177.76(10)
C23 Rh1 N1 . . 178.84(12)
C24 Rh1 N1 . . 94.47(11)
N2 Rh1 N1 . . 86.07(7)
O7 S1 O8 . . 117.21(15)
O7 S1 O6 . . 113.9(2)
O8 S1 O6 . . 113.76(16)
O7 S1 C25 . . 103.8(2)
O8 S1 C25 . . 101.98(17)
O6 S1 C25 . . 103.8(2)
C22 B1 C10 . . 112.70(17)
C22 B1 C16 . . 109.80(17)
C10 B1 C16 . . 109.30(17)
C22 B1 C5 . . 116.26(18)
C10 B1 C5 . . 103.00(17)
C16 B1 C5 . . 105.27(17)
O1 C1 C2 . . 104.6(2)
O1 C1 H1A . . 110.8
C2 C1 H1A . . 110.8
O1 C1 H1B . . 110.8
C2 C1 H1B . . 110.8
H1A C1 H1B . . 108.9
N1 C2 C4 . . 113.6(2)
N1 C2 C1 . . 100.53(18)
C4 C2 C1 . . 111.1(2)
N1 C2 C3 . . 107.2(2)
C4 C2 C3 . . 110.9(2)
C1 C2 C3 . . 113.0(2)
C2 C3 H3A . . 109.5
C2 C3 H3B . . 109.5
H3A C3 H3B . . 109.5
C2 C3 H3C . . 109.5
H3A C3 H3C . . 109.5
H3B C3 H3C . . 109.5
C2 C4 H4A . . 109.5
C2 C4 H4B . . 109.5
H4A C4 H4B . . 109.5
C2 C4 H4C . . 109.5
H4A C4 H4C . . 109.5
H4B C4 H4C . . 109.5
N1 C5 O1 . . 115.1(2)
N1 C5 B1 . . 124.8(2)
O1 C5 B1 . . 120.09(18)
O2 C6 C7 . . 105.02(17)
O2 C6 H6A . . 110.7
C7 C6 H6A . . 110.7
O2 C6 H6B . . 110.7
C7 C6 H6B . . 110.7
H6A C6 H6B . . 108.8
N2 C7 C9 . . 110.0(2)
N2 C7 C8 . . 110.5(2)
C9 C7 C8 . . 112.3(2)
N2 C7 C6 . . 100.90(17)
C9 C7 C6 . . 112.8(2)
C8 C7 C6 . . 109.7(2)
C7 C8 H8A . . 109.5
C7 C8 H8B . . 109.5
H8A C8 H8B . . 109.5
C7 C8 H8C . . 109.5
H8A C8 H8C . . 109.5
H8B C8 H8C . . 109.5
C7 C9 H9A . . 109.5
C7 C9 H9B . . 109.5
H9A C9 H9B . . 109.5
C7 C9 H9C . . 109.5
H9A C9 H9C . . 109.5
H9B C9 H9C . . 109.5
N2 C10 O2 . . 115.1(2)
N2 C10 B1 . . 126.0(2)
O2 C10 B1 . . 118.77(17)
O3 C11 C12 . . 104.20(17)
O3 C11 H11A . . 110.9
C12 C11 H11A . . 110.9
O3 C11 H11B . . 110.9
C12 C11 H11B . . 110.9
H11A C11 H11B . . 108.9
N3 C12 C14 . . 112.6(2)
N3 C12 C11 . . 98.46(17)
C14 C12 C11 . . 113.3(2)
N3 C12 C13 . . 107.7(2)
C14 C12 C13 . . 111.3(2)
C11 C12 C13 . . 112.8(2)
C12 C13 H13A . . 109.5
C12 C13 H13B . . 109.5
H13A C13 H13B . . 109.5
C12 C13 H13C . . 109.5
H13A C13 H13C . . 109.5
H13B C13 H13C . . 109.5
C12 C14 H14A . . 109.5
C12 C14 H14B . . 109.5
H14A C14 H14B . . 109.5
C12 C14 H14C . . 109.5
H14A C14 H14C . . 109.5
H14B C14 H14C . . 109.5
N3 C15 H15A . . 109.5
N3 C15 H15B . . 109.5
H15A C15 H15B . . 109.5
N3 C15 H15C . . 109.5
H15A C15 H15C . . 109.5
H15B C15 H15C . . 109.5
N3 C16 O3 . . 112.1(2)
N3 C16 B1 . . 127.0(2)
O3 C16 B1 . . 120.83(18)
C18 C17 C22 . . 121.5(3)
C18 C17 H17 . . 119.2
C22 C17 H17 . . 119.2
C19 C18 C17 . . 120.4(3)
C19 C18 H18 . . 119.8
C17 C18 H18 . . 119.8
C18 C19 C20 . . 119.4(2)
C18 C19 H19 . . 120.3
C20 C19 H19 . . 120.3
C19 C20 C21 . . 120.1(3)
C19 C20 H20 . . 119.9
C21 C20 H20 . . 119.9
C22 C21 C20 . . 121.5(3)
C22 C21 H21 . . 119.2
C20 C21 H21 . . 119.2
C21 C22 C17 . . 117.0(2)
C21 C22 B1 . . 123.2(2)
C17 C22 B1 . . 119.7(2)
O4 C23 Rh1 . . 175.3(3)
O5 C24 Rh1 . . 175.0(3)
F3 C25 F2 . . 107.6(4)
F3 C25 F1 . . 105.7(4)
F2 C25 F1 . . 109.3(4)
F3 C25 S1 . . 114.7(3)
F2 C25 S1 . . 108.6(3)
F1 C25 S1 . . 110.8(3)
Cl1 C26 Cl1 . 3_576 115.1(7)
Cl1 C26 C26 . 3_576 62.7(6)
Cl1 C26 C26 3_576 3_576 52.4(7)
C26 Cl1 C26 . 3_576 64.9(7)
C5 N1 C2 . . 109.0(2)
C5 N1 Rh1 . . 121.69(15)
C2 N1 Rh1 . . 128.72(15)
C10 N2 C7 . . 109.80(18)
C10 N2 Rh1 . . 120.94(15)
C7 N2 Rh1 . . 129.26(14)
C16 N3 C15 . . 126.1(2)
C16 N3 C12 . . 111.61(18)
C15 N3 C12 . . 122.03(18)
C10 O2 C6 . . 107.19(16)
C5 O1 C1 . . 106.52(18)
C16 O3 C11 . . 107.96(17)

loop_
_geom_bond_atom_site_label_1
_geom_bond_atom_site_label_2
_geom_bond_site_symmetry_2
_geom_bond_distance
Rh1 C23 . 1.856(3)
Rh1 C24 . 1.861(3)
Rh1 N2 . 2.0862(18)
Rh1 N1 . 2.087(2)
S1 O7 . 1.412(3)
S1 O8 . 1.436(2)
S1 O6 . 1.443(3)
S1 C25 . 1.794(4)
B1 C22 . 1.617(3)
B1 C10 . 1.621(3)
B1 C16 . 1.627(3)
B1 C5 . 1.636(3)
C1 O1 . 1.460(3)
C1 C2 . 1.524(4)
C1 H1A . 0.99
C1 H1B . 0.99
C2 N1 . 1.501(3)
C2 C4 . 1.519(4)
C2 C3 . 1.531(4)
C3 H3A . 0.98
C3 H3B . 0.98
C3 H3C . 0.98
C4 H4A . 0.98
C4 H4B . 0.98
C4 H4C . 0.98
C5 N1 . 1.291(3)
C5 O1 . 1.346(3)
C6 O2 . 1.456(3)
C6 C7 . 1.537(3)
C6 H6A . 0.99
C6 H6B . 0.99
C7 N2 . 1.496(3)
C7 C9 . 1.518(3)
C7 C8 . 1.522(4)
C8 H8A . 0.98
C8 H8B . 0.98
C8 H8C . 0.98
C9 H9A . 0.98
C9 H9B . 0.98
C9 H9C . 0.98
C10 N2 . 1.289(3)
C10 O2 . 1.348(3)
C11 O3 . 1.478(3)
C11 C12 . 1.521(3)
C11 H11A . 0.99
C11 H11B . 0.99
C12 N3 . 1.499(3)
C12 C14 . 1.514(3)
C12 C13 . 1.523(3)
C13 H13A . 0.98
C13 H13B . 0.98
C13 H13C . 0.98
C14 H14A . 0.98
C14 H14B . 0.98
C14 H14C . 0.98
C15 N3 . 1.457(3)
C15 H15A . 0.98
C15 H15B . 0.98
C15 H15C . 0.98
C16 N3 . 1.298(3)
C16 O3 . 1.328(3)
C17 C18 . 1.392(3)
C17 C22 . 1.404(3)
C17 H17 . 0.95
C18 C19 . 1.377(5)
C18 H18 . 0.95
C19 C20 . 1.385(5)
C19 H19 . 0.95
C20 C21 . 1.400(3)
C20 H20 . 0.95
C21 C22 . 1.391(3)
C21 H21 . 0.95
C23 O4 . 1.127(4)
C24 O5 . 1.132(3)
C25 F3 . 1.299(5)
C25 F2 . 1.357(6)
C25 F1 . 1.358(5)
C26 Cl1 . 1.639(12)
C26 Cl1 3_576 1.837(14)
C26 C26 3_576 1.87(2)
Cl1 C26 3_576 1.837(14)
